data_4311469
loop_
_publ_author_name
'Karuppasamy Kandasamy'
'Harkesh B. Singh'
'Ray J. Butcher'
'Jerry P. Jasinski'

_publ_section_title
;
 Synthesis, Structure, and Catalytic Properties of VIV, MnIII, MoVI, and
 UVI Complexes Containing Bidentate (N, O) Oxazine and Oxazoline Ligands
;
_journal_name_full 'Inorganic Chemistry'
_journal_page_first 5704
_journal_page_last 5713
_journal_paper_doi 10.1021/ic0352093
_journal_volume 43
_journal_year 2004
_chemical_formula_sum 'C20 H20 N2 O5 V'
_chemical_formula_weight 419.32
_chemical_name_systematic
; 
 ? 
;
_space_group_IT_number 19
_symmetry_cell_setting orthorhombic
_symmetry_space_group_name_Hall 'P 2ac 2ab'
_symmetry_space_group_name_H-M 'P 21 21 21'
_atom_sites_solution_hydrogens geom
_atom_sites_solution_primary direct
_atom_sites_solution_secondary difmap
_audit_creation_method SHELXL-97
_cell_angle_alpha 90.00
_cell_angle_beta 90.00
_cell_angle_gamma 90.00
_cell_formula_units_Z 4
_cell_length_a 8.8894(6)
_cell_length_b 11.7764(9)
_cell_length_c 18.1078(14)
_cell_measurement_temperature 293(2)
_cell_volume 1895.6(2)
_computing_cell_refinement 'Bruker SMART'
_computing_data_collection 'Bruker SMART'
_computing_data_reduction 'Bruker SHELXTL'
_computing_molecular_graphics 'Bruker SHELXTL'
_computing_publication_material 'Bruker SHELXTL'
_computing_structure_refinement 'SHELXL-97 (Sheldrick, 1997)'
_computing_structure_solution 'SHELXS-97 (Sheldrick, 1990)'
_diffrn_ambient_temperature 293(2)
_diffrn_measured_fraction_theta_full 0.993
_diffrn_measured_fraction_theta_max 0.993
_diffrn_measurement_device_type 'CCD area detector'
_diffrn_measurement_method 'phi and omega scans'
_diffrn_radiation_monochromator graphite
_diffrn_radiation_source 'fine-focus sealed tube'
_diffrn_radiation_type MoK\a
_diffrn_radiation_wavelength 0.71073
_diffrn_reflns_av_R_equivalents 0.0940
_diffrn_reflns_av_sigmaI/netI 0.1916
_diffrn_reflns_limit_h_max 11
_diffrn_reflns_limit_h_min -11
_diffrn_reflns_limit_k_max 14
_diffrn_reflns_limit_k_min -15
_diffrn_reflns_limit_l_max 21
_diffrn_reflns_limit_l_min -23
_diffrn_reflns_number 14681
_diffrn_reflns_theta_full 28.34
_diffrn_reflns_theta_max 28.34
_diffrn_reflns_theta_min 2.06
_exptl_absorpt_coefficient_mu 0.558
_exptl_absorpt_correction_T_max 1.0000
_exptl_absorpt_correction_T_min 0.6681
_exptl_absorpt_correction_type multi-scan
_exptl_crystal_colour 'dark brown'
_exptl_crystal_density_diffrn 1.469
_exptl_crystal_density_method 'not measured'
_exptl_crystal_description needle
_exptl_crystal_F_000 868
_exptl_crystal_size_max 0.15
_exptl_crystal_size_mid 0.18
_exptl_crystal_size_min 0.62
_refine_diff_density_max 0.496
_refine_diff_density_min -0.218
_refine_diff_density_rms 0.043
_refine_ls_abs_structure_details 'Flack H D (1983), Acta Cryst. A39, 876-881'
_refine_ls_abs_structure_Flack 0.54(2)
_refine_ls_extinction_method none
_refine_ls_goodness_of_fit_ref 0.810
_refine_ls_hydrogen_treatment mixed
_refine_ls_matrix_type full
_refine_ls_number_parameters 309
_refine_ls_number_reflns 4640
_refine_ls_number_restraints 8
_refine_ls_restrained_S_all 0.810
_refine_ls_R_factor_all 0.1781
_refine_ls_R_factor_gt 0.0470
_refine_ls_shift/su_max 0.015
_refine_ls_shift/su_mean 0.002
_refine_ls_structure_factor_coef Fsqd
_refine_ls_weighting_details 'calc w=1/[\s^2^(Fo^2^)+(0.0104P)^2^+0.0000P] where P=(Fo^2^+2Fc^2^)/3'
_refine_ls_weighting_scheme calc
_refine_ls_wR_factor_gt 0.0504
_refine_ls_wR_factor_ref 0.0624
_reflns_number_gt 1776
_reflns_number_total 4640
_reflns_threshold_expression >2sigma(I)
_cod_data_source_file ic0352093si20031022_020809_4.cif
_cod_data_source_block 8
_cod_depositor_comments
;
The following automatic conversions were performed:
'_symmetry_cell_setting' value 'Orthorhombic' changed to 'orthorhombic'
according to '/home/saulius/struct/CIF-dictionaries/cif_core.dic'
dictionary named 'cif_core.dic' version 2.4.1 from 2010-06-29.

Automatic conversion script
Id: cif_fix_enum 1527 2010-12-29 10:47:43Z saulius 

The following automatic conversions were performed:

'_exptl_absorpt_correction_type' tag value 'multi-scans' was replaced
with 'multi-scan' value.

Automatic conversion script
Id: cif_fix_values 1646 2011-03-28 12:23:43Z adriana 
;
_cod_database_code 4311469

loop_
_symmetry_equiv_pos_as_xyz
'x, y, z'
'-x+1/2, -y, z+1/2'
'-x, y+1/2, -z+1/2'
'x+1/2, -y+1/2, -z'

loop_
_atom_site_label
_atom_site_type_symbol
_atom_site_fract_x
_atom_site_fract_y
_atom_site_fract_z
_atom_site_U_iso_or_equiv
_atom_site_adp_type
_atom_site_occupancy
_atom_site_symmetry_multiplicity
_atom_site_calc_flag
_atom_site_refinement_flags
_atom_site_disorder_assembly
_atom_site_disorder_group
V V 0.13107(7) 1.09997(5) 0.38738(3) 0.05234(19) Uani 1 1 d . A .
O O -0.0459(3) 1.1072(2) 0.37660(11) 0.0706(7) Uani 1 1 d . . .
O1A O 0.1977(3) 1.0312(2) 0.47537(12) 0.0699(8) Uani 1 1 d . . .
O2A O 0.2294(3) 0.7525(2) 0.32931(16) 0.0702(8) Uani 1 1 d . . .
O1B O 0.2495(3) 1.1604(2) 0.31063(12) 0.0595(8) Uani 1 1 d . . .
O2B O 0.2253(3) 1.4443(2) 0.45306(16) 0.0746(9) Uani 1 1 d . . .
N1A N 0.1619(3) 0.9428(3) 0.33643(16) 0.0530(9) Uani 1 1 d . . .
N1B N 0.1603(4) 1.2541(3) 0.44151(17) 0.0607(10) Uani 1 1 d . . .
C1A C 0.2554(4) 0.9313(3) 0.4913(2) 0.0504(11) Uani 1 1 d . A .
C2A C 0.3042(4) 0.9145(4) 0.5640(2) 0.0706(13) Uani 1 1 d . . .
H2AA H 0.2931 0.9722 0.5987 0.085 Uiso 1 1 calc R . .
C3A C 0.3680(5) 0.8137(4) 0.5841(2) 0.0761(13) Uani 1 1 d . . .
H3AA H 0.4026 0.8049 0.6322 0.091 Uiso 1 1 calc R . .
C4A C 0.3827(5) 0.7256(4) 0.5358(3) 0.0761(13) Uani 1 1 d . . .
H4AA H 0.4240 0.6568 0.5507 0.091 Uiso 1 1 calc R . .
C5A C 0.3347(4) 0.7414(3) 0.4645(2) 0.0660(12) Uani 1 1 d . A .
H5AA H 0.3454 0.6824 0.4308 0.079 Uiso 1 1 calc R . .
C6A C 0.2711(4) 0.8419(4) 0.4411(2) 0.0444(11) Uani 1 1 d . . .
C7A C 0.2176(4) 0.8523(4) 0.36463(19) 0.0483(11) Uani 1 1 d . A .
C8C C 0.216(2) 0.756(2) 0.2447(12) 0.090(9) Uani 0.44 1 d PD A 1
H8CA H 0.3069 0.7872 0.2231 0.107 Uiso 0.44 1 calc PR A 1
H8CB H 0.2005 0.6803 0.2252 0.107 Uiso 0.44 1 calc PR A 1
C9C C 0.086(2) 0.8292(16) 0.2271(13) 0.103(9) Uani 0.44 1 d PD A 1
H9CA H 0.0750 0.8379 0.1741 0.123 Uiso 0.44 1 calc PR A 1
H9CB H -0.0062 0.7966 0.2467 0.123 Uiso 0.44 1 calc PR A 1
C10C C 0.117(3) 0.9400(13) 0.2622(15) 0.084(11) Uani 0.44 1 d PD A 1
H10A H 0.1944 0.9772 0.2334 0.101 Uiso 0.44 1 calc PR A 1
H10H H 0.0266 0.9858 0.2578 0.101 Uiso 0.44 1 calc PR A 1
C8A C 0.1619(19) 0.7380(13) 0.2593(10) 0.067(5) Uani 0.56 1 d PD A 2
H8AA H 0.0579 0.7148 0.2653 0.081 Uiso 0.56 1 calc PR A 2
H8AB H 0.2143 0.6791 0.2321 0.081 Uiso 0.56 1 calc PR A 2
C9A C 0.1686(19) 0.8460(11) 0.2180(8) 0.074(5) Uani 0.56 1 d PD A 2
H9AA H 0.2731 0.8620 0.2066 0.089 Uiso 0.56 1 calc PR A 2
H9AB H 0.1163 0.8358 0.1715 0.089 Uiso 0.56 1 calc PR A 2
C10A C 0.1043(19) 0.9460(15) 0.2556(12) 0.087(8) Uani 0.56 1 d PD A 2
H10B H -0.0047 0.9430 0.2545 0.105 Uiso 0.56 1 calc PR A 2
H10C H 0.1367 1.0153 0.2314 0.105 Uiso 0.56 1 calc PR A 2
C1B C 0.3024(4) 1.2632(3) 0.2955(2) 0.0474(10) Uani 1 1 d . A .
C2B C 0.3701(4) 1.2786(3) 0.22627(19) 0.0556(11) Uani 1 1 d . . .
H2BA H 0.3781 1.2179 0.1936 0.067 Uiso 1 1 calc R . .
C3B C 0.4245(4) 1.3835(4) 0.2067(2) 0.0645(12) Uani 1 1 d . . .
H3BA H 0.4660 1.3936 0.1601 0.077 Uiso 1 1 calc R . .
C4B C 0.4188(5) 1.4735(4) 0.2546(3) 0.0804(15) Uani 1 1 d . . .
H4BA H 0.4600 1.5433 0.2417 0.096 Uiso 1 1 calc R . .
C5B C 0.3512(5) 1.4586(4) 0.3220(2) 0.0779(14) Uani 1 1 d . A .
H5BA H 0.3453 1.5200 0.3541 0.093 Uiso 1 1 calc R . .
C6B C 0.2912(4) 1.3549(3) 0.3440(2) 0.0492(11) Uani 1 1 d . . .
C7B C 0.2193(5) 1.3454(4) 0.4175(2) 0.0515(11) Uani 1 1 d . A .
C8D C 0.143(3) 1.4546(16) 0.5283(14) 0.060(10) Uani 0.40 1 d PD A 1
H8DA H 0.2031 1.5006 0.5616 0.071 Uiso 0.40 1 calc PR A 1
H8DB H 0.0473 1.4924 0.5212 0.071 Uiso 0.40 1 calc PR A 1
C9D C 0.118(3) 1.3417(14) 0.5617(9) 0.084(6) Uani 0.40 1 d PD A 1
H9DA H 0.0479 1.3502 0.6026 0.101 Uiso 0.40 1 calc PR A 1
H9DB H 0.2121 1.3145 0.5819 0.101 Uiso 0.40 1 calc PR A 1
C10D C 0.058(3) 1.254(2) 0.5108(13) 0.085(9) Uani 0.40 1 d PD A 1
H10D H -0.0451 1.2724 0.4970 0.102 Uiso 0.40 1 calc PR A 1
H10E H 0.0587 1.1804 0.5343 0.102 Uiso 0.40 1 calc PR A 1
C8B C 0.162(2) 1.4603(12) 0.5206(11) 0.078(7) Uani 0.60 1 d PD A 2
H8BA H 0.1164 1.5352 0.5226 0.093 Uiso 0.60 1 calc PR A 2
H8BB H 0.2393 1.4567 0.5583 0.093 Uiso 0.60 1 calc PR A 2
C9B C 0.0459(12) 1.3733(11) 0.5360(7) 0.078(4) Uani 0.60 1 d PD A 2
H9BA H -0.0429 1.3874 0.5062 0.093 Uiso 0.60 1 calc PR A 2
H9BB H 0.0172 1.3757 0.5876 0.093 Uiso 0.60 1 calc PR A 2
C10B C 0.110(2) 1.2608(11) 0.5176(11) 0.083(5) Uani 0.60 1 d PD A 2
H10F H 0.1950 1.2458 0.5500 0.099 Uiso 0.60 1 calc PR A 2
H10G H 0.0352 1.2027 0.5264 0.099 Uiso 0.60 1 calc PR A 2

loop_
_atom_site_aniso_label
_atom_site_aniso_U_11
_atom_site_aniso_U_22
_atom_site_aniso_U_33
_atom_site_aniso_U_23
_atom_site_aniso_U_13
_atom_site_aniso_U_12
V 0.0702(5) 0.0452(4) 0.0415(4) 0.0045(4) 0.0035(4) 0.0024(4)
O 0.0671(17) 0.0743(16) 0.0704(17) 0.0109(18) -0.0020(14) 0.0103(17)
O1A 0.118(2) 0.0511(17) 0.0403(17) 0.0037(14) -0.0122(15) 0.0207(17)
O2A 0.100(2) 0.056(2) 0.055(2) -0.0110(17) -0.0118(18) 0.0073(18)
O1B 0.088(2) 0.0408(17) 0.0493(18) -0.0061(14) 0.0155(14) -0.0165(15)
O2B 0.104(2) 0.054(2) 0.066(2) -0.0220(17) 0.0171(17) -0.0048(17)
N1A 0.080(3) 0.042(2) 0.037(2) 0.0052(16) -0.0072(19) -0.002(2)
N1B 0.089(3) 0.044(2) 0.049(2) 0.0003(19) 0.018(2) -0.005(2)
C1A 0.055(3) 0.055(3) 0.041(3) 0.007(2) -0.003(2) -0.001(2)
C2A 0.109(4) 0.063(3) 0.039(3) 0.010(2) -0.009(2) -0.001(3)
C3A 0.089(3) 0.088(3) 0.051(3) 0.021(3) -0.009(3) -0.001(3)
C4A 0.084(3) 0.066(3) 0.078(3) 0.014(3) -0.023(3) 0.015(3)
C5A 0.074(3) 0.062(3) 0.062(3) -0.003(2) -0.013(3) 0.002(3)
C6A 0.048(3) 0.047(3) 0.038(3) 0.004(2) -0.005(2) 0.004(2)
C7A 0.065(3) 0.042(3) 0.038(3) -0.008(2) -0.003(2) -0.003(2)
C8C 0.122(19) 0.120(19) 0.027(11) -0.053(12) -0.009(11) -0.023(13)
C9C 0.112(17) 0.056(13) 0.141(18) -0.030(11) -0.097(15) 0.000(13)
C10C 0.21(3) 0.016(8) 0.028(13) 0.007(8) -0.046(14) 0.008(13)
C8A 0.091(11) 0.055(7) 0.056(9) -0.006(6) 0.006(9) 0.018(9)
C9A 0.122(14) 0.058(9) 0.042(7) -0.009(6) -0.035(9) -0.030(8)
C10A 0.081(13) 0.158(16) 0.023(10) -0.014(10) -0.019(8) 0.026(12)
C1B 0.058(3) 0.042(3) 0.042(3) 0.006(2) -0.004(2) 0.000(2)
C2B 0.073(3) 0.051(3) 0.043(3) 0.007(2) 0.012(2) 0.000(3)
C3B 0.066(3) 0.075(3) 0.053(3) 0.017(3) 0.010(2) 0.012(3)
C4B 0.104(4) 0.047(3) 0.090(4) 0.013(3) 0.026(3) -0.008(3)
C5B 0.107(4) 0.057(3) 0.069(3) -0.010(3) 0.026(3) -0.009(3)
C6B 0.063(3) 0.043(3) 0.042(3) 0.000(2) 0.004(2) -0.004(2)
C7B 0.064(3) 0.047(3) 0.044(3) -0.007(3) -0.002(2) 0.015(2)
C8D 0.021(9) 0.09(2) 0.066(16) -0.054(13) 0.012(10) -0.034(11)
C9D 0.115(16) 0.065(13) 0.072(13) -0.043(10) 0.014(11) -0.024(12)
C10D 0.117(18) 0.095(16) 0.043(11) -0.042(10) 0.049(10) 0.011(14)
C8B 0.116(15) 0.062(11) 0.055(9) 0.005(7) 0.038(9) 0.038(8)
C9B 0.083(9) 0.093(10) 0.057(8) 0.011(7) 0.033(6) 0.019(8)
C10B 0.101(11) 0.052(8) 0.096(12) 0.029(8) 0.057(7) 0.000(7)

loop_
_atom_type_symbol
_atom_type_description
_atom_type_scat_dispersion_real
_atom_type_scat_dispersion_imag
_atom_type_scat_source
C C 0.0033 0.0016 'International Tables Vol C Tables 4.2.6.8 and 6.1.1.4'
H H 0.0000 0.0000 'International Tables Vol C Tables 4.2.6.8 and 6.1.1.4'
N N 0.0061 0.0033 'International Tables Vol C Tables 4.2.6.8 and 6.1.1.4'
O O 0.0106 0.0060 'International Tables Vol C Tables 4.2.6.8 and 6.1.1.4'
V V 0.3005 0.5294 'International Tables Vol C Tables 4.2.6.8 and 6.1.1.4'

loop_
_geom_angle_atom_site_label_1
_geom_angle_atom_site_label_2
_geom_angle_atom_site_label_3
_geom_angle
_geom_angle_site_symmetry_1
_geom_angle_site_symmetry_3
_geom_angle_publ_flag
O V O1A 116.05(12) . . ?
O V O1B 116.27(12) . . ?
O1A V O1B 127.67(11) . . ?
O V N1B 97.74(14) . . ?
O1A V N1B 86.42(12) . . ?
O1B V N1B 87.02(12) . . ?
O V N1A 97.11(13) . . ?
O1A V N1A 87.20(12) . . ?
O1B V N1A 86.30(11) . . ?
N1B V N1A 165.14(13) . . ?
C1A O1A V 133.9(2) . . ?
C7A O2A C8A 120.0(7) . . ?
C7A O2A C8C 116.4(9) . . ?
C8A O2A C8C 22.5(13) . . ?
C1B O1B V 134.1(2) . . ?
C7B O2B C8B 122.6(6) . . ?
C7B O2B C8D 118.3(7) . . ?
C8B O2B C8D 4.9(12) . . ?
C7A N1A C10C 118.2(8) . . ?
C7A N1A C10A 121.6(7) . . ?
C10C N1A C10A 3.9(14) . . ?
C7A N1A V 127.8(3) . . ?
C10C N1A V 114.0(7) . . ?
C10A N1A V 110.6(6) . . ?
C7B N1B C10B 113.8(7) . . ?
C7B N1B C10D 121.1(9) . . ?
C10B N1B C10D 18.4(14) . . ?
C7B N1B V 128.9(3) . . ?
C10B N1B V 117.2(6) . . ?
C10D N1B V 108.1(8) . . ?
O1A C1A C6A 124.8(4) . . ?
O1A C1A C2A 116.9(4) . . ?
C6A C1A C2A 118.3(4) . . ?
C3A C2A C1A 120.1(4) . . ?
C3A C2A H2AA 120.0 . . ?
C1A C2A H2AA 120.0 . . ?
C4A C3A C2A 122.1(4) . . ?
C4A C3A H3AA 118.9 . . ?
C2A C3A H3AA 118.9 . . ?
C3A C4A C5A 118.0(4) . . ?
C3A C4A H4AA 121.0 . . ?
C5A C4A H4AA 121.0 . . ?
C4A C5A C6A 122.2(4) . . ?
C4A C5A H5AA 118.9 . . ?
C6A C5A H5AA 118.9 . . ?
C5A C6A C1A 119.2(3) . . ?
C5A C6A C7A 119.6(4) . . ?
C1A C6A C7A 121.2(4) . . ?
N1A C7A O2A 124.7(3) . . ?
N1A C7A C6A 124.7(4) . . ?
O2A C7A C6A 110.6(4) . . ?
C9C C8C O2A 106.9(16) . . ?
C9C C8C H8CA 110.3 . . ?
O2A C8C H8CA 110.3 . . ?
C9C C8C H8CB 110.3 . . ?
O2A C8C H8CB 110.3 . . ?
H8CA C8C H8CB 108.6 . . ?
C10C C9C C8C 106.0(17) . . ?
C10C C9C H9CA 110.5 . . ?
C8C C9C H9CA 110.5 . . ?
C10C C9C H9CB 110.5 . . ?
C8C C9C H9CB 110.5 . . ?
H9CA C9C H9CB 108.7 . . ?
N1A C10C C9C 119.1(16) . . ?
N1A C10C H10A 107.5 . . ?
C9C C10C H10A 107.5 . . ?
N1A C10C H10H 107.5 . . ?
C9C C10C H10H 107.5 . . ?
H10A C10C H10H 107.0 . . ?
O2A C8A C9A 109.5(13) . . ?
O2A C8A H8AA 109.8 . . ?
C9A C8A H8AA 109.8 . . ?
O2A C8A H8AB 109.8 . . ?
C9A C8A H8AB 109.8 . . ?
H8AA C8A H8AB 108.2 . . ?
C10A C9A C8A 116.0(14) . . ?
C10A C9A H9AA 108.3 . . ?
C8A C9A H9AA 108.3 . . ?
C10A C9A H9AB 108.3 . . ?
C8A C9A H9AB 108.3 . . ?
H9AA C9A H9AB 107.4 . . ?
C9A C10A N1A 106.7(12) . . ?
C9A C10A H10B 110.4 . . ?
N1A C10A H10B 110.4 . . ?
C9A C10A H10C 110.4 . . ?
N1A C10A H10C 110.4 . . ?
H10B C10A H10C 108.6 . . ?
O1B C1B C6B 123.4(4) . . ?
O1B C1B C2B 117.1(4) . . ?
C6B C1B C2B 119.5(4) . . ?
C3B C2B C1B 119.9(4) . . ?
C3B C2B H2BA 120.1 . . ?
C1B C2B H2BA 120.1 . . ?
C4B C3B C2B 121.3(4) . . ?
C4B C3B H3BA 119.3 . . ?
C2B C3B H3BA 119.3 . . ?
C5B C4B C3B 118.7(4) . . ?
C5B C4B H4BA 120.7 . . ?
C3B C4B H4BA 120.7 . . ?
C4B C5B C6B 122.4(4) . . ?
C4B C5B H5BA 118.8 . . ?
C6B C5B H5BA 118.8 . . ?
C5B C6B C1B 118.1(4) . . ?
C5B C6B C7B 119.3(4) . . ?
C1B C6B C7B 122.6(4) . . ?
N1B C7B O2B 126.2(4) . . ?
N1B C7B C6B 123.3(4) . . ?
O2B C7B C6B 110.5(4) . . ?
C9D C8D O2B 111.2(17) . . ?
C9D C8D H8DA 109.4 . . ?
O2B C8D H8DA 109.4 . . ?
C9D C8D H8DB 109.4 . . ?
O2B C8D H8DB 109.4 . . ?
H8DA C8D H8DB 108.0 . . ?
C8D C9D C10D 115.1(17) . . ?
C8D C9D H9DA 108.5 . . ?
C10D C9D H9DA 108.5 . . ?
C8D C9D H9DB 108.5 . . ?
C10D C9D H9DB 108.5 . . ?
H9DA C9D H9DB 107.5 . . ?
C9D C10D N1B 107.1(18) . . ?
C9D C10D H10D 110.3 . . ?
N1B C10D H10D 110.3 . . ?
C9D C10D H10E 110.3 . . ?
N1B C10D H10E 110.3 . . ?
H10D C10D H10E 108.5 . . ?
O2B C8B C9B 111.2(12) . . ?
O2B C8B H8BA 109.4 . . ?
C9B C8B H8BA 109.4 . . ?
O2B C8B H8BB 109.4 . . ?
C9B C8B H8BB 109.4 . . ?
H8BA C8B H8BB 108.0 . . ?
C8B C9B C10B 107.9(13) . . ?
C8B C9B H9BA 110.1 . . ?
C10B C9B H9BA 110.1 . . ?
C8B C9B H9BB 110.1 . . ?
C10B C9B H9BB 110.1 . . ?
H9BA C9B H9BB 108.4 . . ?
N1B C10B C9B 112.3(13) . . ?
N1B C10B H10F 109.1 . . ?
C9B C10B H10F 109.1 . . ?
N1B C10B H10G 109.1 . . ?
C9B C10B H10G 109.1 . . ?
H10F C10B H10G 107.9 . . ?

loop_
_geom_bond_atom_site_label_1
_geom_bond_atom_site_label_2
_geom_bond_distance
_geom_bond_site_symmetry_2
_geom_bond_publ_flag
V O 1.587(2) . ?
V O1A 1.883(2) . ?
V O1B 1.883(2) . ?
V N1B 2.079(3) . ?
V N1A 2.086(3) . ?
O1A C1A 1.315(4) . ?
O2A C7A 1.342(4) . ?
O2A C8A 1.413(19) . ?
O2A C8C 1.54(2) . ?
O1B C1B 1.327(4) . ?
O2B C7B 1.332(4) . ?
O2B C8B 1.360(19) . ?
O2B C8D 1.55(3) . ?
N1A C7A 1.281(4) . ?
N1A C10C 1.40(3) . ?
N1A C10A 1.55(2) . ?
N1B C7B 1.272(4) . ?
N1B C10B 1.450(18) . ?
N1B C10D 1.55(3) . ?
C1A C6A 1.397(5) . ?
C1A C2A 1.401(4) . ?
C2A C3A 1.365(5) . ?
C2A H2AA 0.9300 . ?
C3A C4A 1.363(5) . ?
C3A H3AA 0.9300 . ?
C4A C5A 1.373(4) . ?
C4A H4AA 0.9300 . ?
C5A C6A 1.378(4) . ?
C5A H5AA 0.9300 . ?
C6A C7A 1.470(4) . ?
C8C C9C 1.477(7) . ?
C8C H8CA 0.9700 . ?
C8C H8CB 0.9700 . ?
C9C C10C 1.476(7) . ?
C9C H9CA 0.9700 . ?
C9C H9CB 0.9700 . ?
C10C H10A 0.9700 . ?
C10C H10H 0.9700 . ?
C8A C9A 1.477(7) . ?
C8A H8AA 0.9700 . ?
C8A H8AB 0.9700 . ?
C9A C10A 1.476(7) . ?
C9A H9AA 0.9700 . ?
C9A H9AB 0.9700 . ?
C10A H10B 0.9700 . ?
C10A H10C 0.9700 . ?
C1B C6B 1.396(5) . ?
C1B C2B 1.402(4) . ?
C2B C3B 1.372(4) . ?
C2B H2BA 0.9300 . ?
C3B C4B 1.371(4) . ?
C3B H3BA 0.9300 . ?
C4B C5B 1.370(5) . ?
C4B H4BA 0.9300 . ?
C5B C6B 1.391(4) . ?
C5B H5BA 0.9300 . ?
C6B C7B 1.481(5) . ?
C8D C9D 1.479(7) . ?
C8D H8DA 0.9700 . ?
C8D H8DB 0.9700 . ?
C9D C10D 1.480(8) . ?
C9D H9DA 0.9700 . ?
C9D H9DB 0.9700 . ?
C10D H10D 0.9700 . ?
C10D H10E 0.9700 . ?
C8B C9B 1.480(7) . ?
C8B H8BA 0.9700 . ?
C8B H8BB 0.9700 . ?
C9B C10B 1.481(7) . ?
C9B H9BA 0.9700 . ?
C9B H9BB 0.9700 . ?
C10B H10F 0.9700 . ?
C10B H10G 0.9700 . ?

loop_
_geom_torsion_atom_site_label_1
_geom_torsion_atom_site_label_2
_geom_torsion_atom_site_label_3
_geom_torsion_atom_site_label_4
_geom_torsion
_geom_torsion_site_symmetry_1
_geom_torsion_site_symmetry_2
_geom_torsion_site_symmetry_3
_geom_torsion_site_symmetry_4
_geom_torsion_publ_flag
O V O1A C1A 104.1(4) . . . . ?
O1B V O1A C1A -75.6(4) . . . . ?
N1B V O1A C1A -159.1(4) . . . . ?
N1A V O1A C1A 7.5(3) . . . . ?
O V O1B C1B 87.2(3) . . . . ?
O1A V O1B C1B -93.1(3) . . . . ?
N1B V O1B C1B -9.9(3) . . . . ?
N1A V O1B C1B -176.7(3) . . . . ?
O V N1A C7A -120.7(3) . . . . ?
O1A V N1A C7A -4.8(3) . . . . ?
O1B V N1A C7A 123.3(3) . . . . ?
N1B V N1A C7A 59.8(7) . . . . ?
O V N1A C10C 60.2(11) . . . . ?
O1A V N1A C10C 176.1(11) . . . . ?
O1B V N1A C10C -55.8(12) . . . . ?
N1B V N1A C10C -119.3(12) . . . . ?
O V N1A C10A 58.3(8) . . . . ?
O1A V N1A C10A 174.2(8) . . . . ?
O1B V N1A C10A -57.8(7) . . . . ?
N1B V N1A C10A -121.2(9) . . . . ?
O V N1B C7B -107.8(4) . . . . ?
O1A V N1B C7B 136.3(4) . . . . ?
O1B V N1B C7B 8.3(4) . . . . ?
N1A V N1B C7B 71.6(7) . . . . ?
O V N1B C10B 73.5(8) . . . . ?
O1A V N1B C10B -42.4(8) . . . . ?
O1B V N1B C10B -170.4(8) . . . . ?
N1A V N1B C10B -107.1(10) . . . . ?
O V N1B C10D 56.1(10) . . . . ?
O1A V N1B C10D -59.7(10) . . . . ?
O1B V N1B C10D 172.2(10) . . . . ?
N1A V N1B C10D -124.4(11) . . . . ?
V O1A C1A C6A -5.5(6) . . . . ?
V O1A C1A C2A 174.5(3) . . . . ?
O1A C1A C2A C3A -178.7(4) . . . . ?
C6A C1A C2A C3A 1.3(5) . . . . ?
C1A C2A C3A C4A -2.0(7) . . . . ?
C2A C3A C4A C5A 1.7(8) . . . . ?
C3A C4A C5A C6A -0.9(7) . . . . ?
C4A C5A C6A C1A 0.4(6) . . . . ?
C4A C5A C6A C7A -178.1(4) . . . . ?
O1A C1A C6A C5A 179.5(4) . . . . ?
C2A C1A C6A C5A -0.6(5) . . . . ?
O1A C1A C6A C7A -2.1(6) . . . . ?
C2A C1A C6A C7A 177.9(3) . . . . ?
C10C N1A C7A O2A -3.4(13) . . . . ?
C10A N1A C7A O2A -1.3(10) . . . . ?
V N1A C7A O2A 177.6(2) . . . . ?
C10C N1A C7A C6A 179.4(12) . . . . ?
C10A N1A C7A C6A -178.5(8) . . . . ?
V N1A C7A C6A 0.4(6) . . . . ?
C8A O2A C7A N1A -7.9(10) . . . . ?
C8C O2A C7A N1A 17.3(10) . . . . ?
C8A O2A C7A C6A 169.6(8) . . . . ?
C8C O2A C7A C6A -165.2(9) . . . . ?
C5A C6A C7A N1A -177.3(4) . . . . ?
C1A C6A C7A N1A 4.3(6) . . . . ?
C5A C6A C7A O2A 5.2(5) . . . . ?
C1A C6A C7A O2A -173.3(3) . . . . ?
C7A O2A C8C C9C -45.7(19) . . . . ?
C8A O2A C8C C9C 59(3) . . . . ?
O2A C8C C9C C10C 57(2) . . . . ?
C7A N1A C10C C9C 21(2) . . . . ?
C10A N1A C10C C9C -132(24) . . . . ?
V N1A C10C C9C -160.2(14) . . . . ?
C8C C9C C10C N1A -49(3) . . . . ?
C7A O2A C8A C9A 34.1(15) . . . . ?
C8C O2A C8A C9A -53(3) . . . . ?
O2A C8A C9A C10A -54.5(19) . . . . ?
C8A C9A C10A N1A 44.7(18) . . . . ?
C7A N1A C10A C9A -16.9(15) . . . . ?
C10C N1A C10A C9A 11(22) . . . . ?
V N1A C10A C9A 164.0(9) . . . . ?
V O1B C1B C6B 7.8(5) . . . . ?
V O1B C1B C2B -171.0(3) . . . . ?
O1B C1B C2B C3B 178.8(3) . . . . ?
C6B C1B C2B C3B -0.1(6) . . . . ?
C1B C2B C3B C4B 2.3(6) . . . . ?
C2B C3B C4B C5B -2.9(7) . . . . ?
C3B C4B C5B C6B 1.4(7) . . . . ?
C4B C5B C6B C1B 0.6(7) . . . . ?
C4B C5B C6B C7B -179.8(4) . . . . ?
O1B C1B C6B C5B 179.9(3) . . . . ?
C2B C1B C6B C5B -1.3(6) . . . . ?
O1B C1B C6B C7B 0.3(6) . . . . ?
C2B C1B C6B C7B 179.1(3) . . . . ?
C10B N1B C7B O2B -6.5(9) . . . . ?
C10D N1B C7B O2B 12.7(12) . . . . ?
V N1B C7B O2B 174.8(3) . . . . ?
C10B N1B C7B C6B 174.0(8) . . . . ?
C10D N1B C7B C6B -166.9(11) . . . . ?
V N1B C7B C6B -4.8(6) . . . . ?
C8B O2B C7B N1B -2.4(11) . . . . ?
C8D O2B C7B N1B -5.0(11) . . . . ?
C8B O2B C7B C6B 177.2(9) . . . . ?
C8D O2B C7B C6B 174.6(10) . . . . ?
C5B C6B C7B N1B 179.2(4) . . . . ?
C1B C6B C7B N1B -1.2(6) . . . . ?
C5B C6B C7B O2B -0.4(5) . . . . ?
C1B C6B C7B O2B 179.1(4) . . . . ?
C7B O2B C8D C9D 20.9(17) . . . . ?
C8B O2B C8D C9D -132(18) . . . . ?
O2B C8D C9D C10D -46(3) . . . . ?
C8D C9D C10D N1B 51(3) . . . . ?
C7B N1B C10D C9D -35(2) . . . . ?
C10B N1B C10D C9D 37(3) . . . . ?
V N1B C10D C9D 160.0(13) . . . . ?
C7B O2B C8B C9B -20.0(16) . . . . ?
C8D O2B C8B C9B 8(16) . . . . ?
O2B C8B C9B C10B 47.7(18) . . . . ?
C7B N1B C10B C9B 37.2(15) . . . . ?
C10D N1B C10B C9B -80(5) . . . . ?
V N1B C10B C9B -143.9(9) . . . . ?
C8B C9B C10B N1B -57.6(17) . . . . ?
